data_4021976
loop_
_publ_author_name
'Jos\'e L. Garc\'ia Ruano'
'M. \'Angeles Fern\'andez-Ib\'a\~nez'
'M. Carmen Maestro'

_publ_section_title
;
 Efficient trans-Selectivity in the Cyclocondensation of
 (S)-2-[2-(p-Tolylsulfinyl)phenyl]acetaldehyde with Activated Dienes
 Catalyzed by Yb(OTf)~3~
;
_journal_name_full 'Journal of Organic Chemistry'
_journal_page_first 7683
_journal_page_last 7689
_journal_paper_doi 10.1021/jo061128n
_journal_volume 71
_journal_year 2006
_chemical_formula_sum 'C21 H22 O3 S'
_chemical_formula_weight 354.45
_chemical_name_systematic
; 
 ? 
;
_space_group_IT_number 4
_symmetry_cell_setting monoclinic
_symmetry_space_group_name_Hall 'P 2yb'
_symmetry_space_group_name_H-M 'P 1 21 1'
_atom_sites_solution_hydrogens geom
_atom_sites_solution_primary direct
_atom_sites_solution_secondary difmap
_audit_creation_method SHELXL-97
_cell_angle_alpha 90.00
_cell_angle_beta 100.5710(10)
_cell_angle_gamma 90.00
_cell_formula_units_Z 2
_cell_length_a 7.9231(2)
_cell_length_b 10.6847(3)
_cell_length_c 10.9859(3)
_cell_measurement_temperature 100(2)
_cell_volume 914.24(4)
_computing_cell_refinement 'Bruker SMART'
_computing_data_collection 'Bruker SMART'
_computing_data_reduction 'Bruker SAINT'
_computing_molecular_graphics 'Bruker SHELXTL'
_computing_publication_material 'Bruker SHELXTL'
_computing_structure_refinement 'SHELXL-97 (Sheldrick, 1997)'
_computing_structure_solution 'SHELXS-97 (Sheldrick, 1990)'
_diffrn_ambient_temperature 100(2)
_diffrn_measured_fraction_theta_full 0.977
_diffrn_measured_fraction_theta_max 0.977
_diffrn_measurement_device_type 'CCD area detector'
_diffrn_measurement_method 'phi and omega scans'
_diffrn_radiation_monochromator graphite
_diffrn_radiation_source 'fine-focus sealed tube'
_diffrn_radiation_type CuK\a
_diffrn_radiation_wavelength 1.54178
_diffrn_reflns_av_R_equivalents 0.0254
_diffrn_reflns_av_sigmaI/netI 0.0279
_diffrn_reflns_limit_h_max 9
_diffrn_reflns_limit_h_min -9
_diffrn_reflns_limit_k_max 12
_diffrn_reflns_limit_k_min -13
_diffrn_reflns_limit_l_max 13
_diffrn_reflns_limit_l_min -13
_diffrn_reflns_number 9141
_diffrn_reflns_theta_full 71.52
_diffrn_reflns_theta_max 71.52
_diffrn_reflns_theta_min 4.09
_exptl_absorpt_coefficient_mu 1.703
_exptl_absorpt_correction_type none
_exptl_crystal_colour colorless
_exptl_crystal_density_diffrn 1.288
_exptl_crystal_density_meas 0
_exptl_crystal_density_method 'not measured'
_exptl_crystal_description prism
_exptl_crystal_F_000 376
_exptl_crystal_size_max 0.12
_exptl_crystal_size_mid 0.08
_exptl_crystal_size_min 0.06
_refine_diff_density_max 0.370
_refine_diff_density_min -0.169
_refine_diff_density_rms 0.039
_refine_ls_abs_structure_details 'Flack H D (1983), Acta Cryst. A39, 876-881'
_refine_ls_abs_structure_Flack 0.005(12)
_refine_ls_extinction_method none
_refine_ls_goodness_of_fit_ref 1.030
_refine_ls_hydrogen_treatment mixed
_refine_ls_matrix_type full
_refine_ls_number_parameters 314
_refine_ls_number_reflns 3097
_refine_ls_number_restraints 1
_refine_ls_restrained_S_all 1.030
_refine_ls_R_factor_all 0.0296
_refine_ls_R_factor_gt 0.0288
_refine_ls_shift/su_max 0.001
_refine_ls_shift/su_mean 0.000
_refine_ls_structure_factor_coef Fsqd
_refine_ls_weighting_details 'calc w=1/[\s^2^(Fo^2^)+(0.0545P)^2^+0.0796P] where P=(Fo^2^+2Fc^2^)/3'
_refine_ls_weighting_scheme calc
_refine_ls_wR_factor_gt 0.0742
_refine_ls_wR_factor_ref 0.0751
_reflns_number_gt 3025
_reflns_number_total 3097
_reflns_threshold_expression >2sigma(I)
_cod_data_source_file jo061128nsi20060601_101223.cif
_cod_depositor_comments
;
The following automatic conversions were performed:
'_symmetry_cell_setting' value 'Monoclinic' changed to 'monoclinic'
according to '/home/saulius/struct/CIF-dictionaries/cif_core.dic'
dictionary named 'cif_core.dic' version 2.4.1 from 2010-06-29.

Automatic conversion script
Id: cif_fix_enum 1527 2010-12-29 10:47:43Z saulius 
;
_cod_original_sg_symbol_H-M 'P 21'
_cod_database_code 4021976

loop_
_symmetry_equiv_pos_as_xyz
'x, y, z'
'-x, y+1/2, -z'

loop_
_atom_site_label
_atom_site_type_symbol
_atom_site_fract_x
_atom_site_fract_y
_atom_site_fract_z
_atom_site_U_iso_or_equiv
_atom_site_adp_type
_atom_site_occupancy
_atom_site_symmetry_multiplicity
_atom_site_calc_flag
S1 S 0.94716(4) 0.62844(4) 0.56633(3) 0.02291(11) Uani 1 1 d
C1 C 0.85011(19) 0.61802(19) 0.40519(14) 0.0237(3) Uani 1 1 d
C2 C 0.8255(2) 0.7256(2) 0.33413(18) 0.0287(4) Uani 1 1 d
C3 C 0.7568(3) 0.7156(2) 0.20830(18) 0.0356(4) Uani 1 1 d
C4 C 0.7154(2) 0.5995(2) 0.15344(17) 0.0372(5) Uani 1 1 d
C5 C 0.7459(3) 0.4920(2) 0.22718(18) 0.0345(5) Uani 1 1 d
C6 C 0.8116(2) 0.50087(19) 0.35305(17) 0.0277(4) Uani 1 1 d
C7 C 0.7524(2) 0.60652(16) 0.62803(13) 0.0214(3) Uani 1 1 d
C8 C 0.7148(2) 0.48498(17) 0.65867(15) 0.0252(3) Uani 1 1 d
C9 C 0.5645(2) 0.45991(17) 0.70206(16) 0.0266(4) Uani 1 1 d
C10 C 0.4529(2) 0.55755(18) 0.71237(15) 0.0260(4) Uani 1 1 d
C11 C 0.4945(2) 0.67885(18) 0.68584(15) 0.0262(4) Uani 1 1 d
C12 C 0.6471(2) 0.70743(16) 0.64407(14) 0.0224(3) Uani 1 1 d
C13 C 0.6911(2) 0.84193(17) 0.62288(15) 0.0249(3) Uani 1 1 d
C14 C 0.7194(2) 0.91638(15) 0.74339(14) 0.0220(3) Uani 1 1 d
C15 C 0.9005(2) 0.90852(18) 0.93813(15) 0.0276(4) Uani 1 1 d
C16 C 0.8701(2) 1.02812(18) 0.96199(15) 0.0254(4) Uani 1 1 d
C17 C 0.8014(2) 1.11229(18) 0.85910(14) 0.0246(3) Uani 1 1 d
C18 C 0.7740(2) 1.05150(16) 0.73103(15) 0.0227(3) Uani 1 1 d
C19 C 0.6398(3) 0.5877(4) 0.0176(2) 0.0535(7) Uani 1 1 d
C20 C 0.9204(3) 1.0827(2) 1.09000(17) 0.0343(4) Uani 1 1 d
C21 C 0.6512(2) 1.1253(2) 0.63505(15) 0.0288(3) Uani 1 1 d
O1 O 1.04830(16) 0.51078(13) 0.59443(12) 0.0307(3) Uani 1 1 d
O2 O 0.85113(15) 0.85020(12) 0.82823(10) 0.0260(3) Uani 1 1 d
O3 O 0.77833(19) 1.22335(13) 0.87367(12) 0.0350(3) Uani 1 1 d
H2 H 0.849(3) 0.802(3) 0.375(2) 0.038(6) Uiso 1 1 d
H3 H 0.743(3) 0.789(3) 0.156(2) 0.043(7) Uiso 1 1 d
H5 H 0.720(3) 0.412(3) 0.189(2) 0.038(6) Uiso 1 1 d
H6 H 0.843(3) 0.427(3) 0.399(2) 0.041(6) Uiso 1 1 d
H8 H 0.801(3) 0.418(2) 0.656(2) 0.036(6) Uiso 1 1 d
H9 H 0.542(3) 0.379(2) 0.7256(18) 0.025(5) Uiso 1 1 d
H10 H 0.348(3) 0.538(2) 0.7346(19) 0.024(5) Uiso 1 1 d
H11 H 0.419(3) 0.742(3) 0.695(2) 0.036(6) Uiso 1 1 d
H13A H 0.795(2) 0.848(2) 0.5845(17) 0.018(4) Uiso 1 1 d
H13B H 0.597(3) 0.881(2) 0.568(2) 0.031(5) Uiso 1 1 d
H14 H 0.608(2) 0.9167(18) 0.7817(17) 0.014(4) Uiso 1 1 d
H15 H 0.962(3) 0.848(2) 0.997(2) 0.028(5) Uiso 1 1 d
H19A H 0.512(5) 0.574(3) 0.002(3) 0.074(9) Uiso 1 1 d
H19B H 0.680(6) 0.652(5) -0.027(4) 0.111(15) Uiso 1 1 d
H19C H 0.683(5) 0.519(5) -0.021(4) 0.090(13) Uiso 1 1 d
H20A H 0.818(4) 1.126(3) 1.116(3) 0.054(7) Uiso 1 1 d
H20B H 1.016(3) 1.140(3) 1.093(2) 0.038(6) Uiso 1 1 d
H20C H 0.953(4) 1.021(3) 1.147(3) 0.053(7) Uiso 1 1 d
H21A H 0.685(3) 1.212(3) 0.636(2) 0.037(6) Uiso 1 1 d
H21B H 0.654(3) 1.098(3) 0.560(2) 0.038(6) Uiso 1 1 d
H21C H 0.534(3) 1.125(3) 0.651(2) 0.040(6) Uiso 1 1 d
H18 H 0.884(3) 1.051(2) 0.711(2) 0.028(5) Uiso 1 1 d

loop_
_atom_site_aniso_label
_atom_site_aniso_U_11
_atom_site_aniso_U_22
_atom_site_aniso_U_33
_atom_site_aniso_U_23
_atom_site_aniso_U_13
_atom_site_aniso_U_12
S1 0.02083(17) 0.02274(19) 0.02451(18) -0.00221(15) 0.00241(13) -0.00158(14)
C1 0.0210(7) 0.0271(8) 0.0238(7) -0.0013(8) 0.0065(6) 0.0007(7)
C2 0.0296(9) 0.0292(10) 0.0293(9) 0.0011(8) 0.0104(7) -0.0008(7)
C3 0.0354(10) 0.0450(13) 0.0280(9) 0.0091(9) 0.0103(8) 0.0032(8)
C4 0.0289(9) 0.0582(15) 0.0258(8) -0.0010(9) 0.0085(7) -0.0068(9)
C5 0.0310(9) 0.0432(12) 0.0313(9) -0.0113(9) 0.0113(8) -0.0118(8)
C6 0.0263(8) 0.0286(10) 0.0290(9) -0.0022(7) 0.0070(7) -0.0054(7)
C7 0.0210(7) 0.0234(9) 0.0184(6) -0.0018(6) 0.0001(5) -0.0001(6)
C8 0.0265(8) 0.0217(9) 0.0266(8) -0.0035(6) 0.0027(6) 0.0004(6)
C9 0.0307(9) 0.0237(9) 0.0251(7) -0.0017(7) 0.0041(7) -0.0057(7)
C10 0.0245(8) 0.0322(10) 0.0208(8) -0.0042(7) 0.0028(6) -0.0037(7)
C11 0.0244(8) 0.0304(9) 0.0225(8) -0.0051(7) 0.0012(6) 0.0053(7)
C12 0.0261(8) 0.0234(9) 0.0156(6) -0.0029(6) -0.0014(6) 0.0013(6)
C13 0.0333(9) 0.0224(8) 0.0181(7) -0.0012(6) 0.0022(7) 0.0020(7)
C14 0.0257(8) 0.0208(9) 0.0188(7) 0.0013(6) 0.0016(6) 0.0029(6)
C15 0.0301(9) 0.0290(9) 0.0211(8) 0.0044(7) -0.0025(7) -0.0030(7)
C16 0.0285(8) 0.0264(9) 0.0204(8) 0.0006(7) 0.0023(6) -0.0060(7)
C17 0.0248(7) 0.0254(10) 0.0232(7) 0.0006(7) 0.0032(6) -0.0015(7)
C18 0.0242(8) 0.0210(9) 0.0231(8) 0.0011(6) 0.0044(6) 0.0016(6)
C19 0.0428(12) 0.091(2) 0.0260(9) -0.0031(11) 0.0054(9) -0.0125(12)
C20 0.0449(11) 0.0347(10) 0.0210(8) -0.0012(7) 0.0002(8) -0.0105(8)
C21 0.0395(9) 0.0210(8) 0.0241(7) 0.0016(8) 0.0012(7) 0.0027(8)
O1 0.0251(6) 0.0325(7) 0.0338(6) 0.0020(5) 0.0035(5) 0.0062(5)
O2 0.0310(6) 0.0211(6) 0.0232(5) 0.0009(5) -0.0021(5) 0.0032(5)
O3 0.0477(8) 0.0234(7) 0.0311(6) -0.0047(5) -0.0002(6) 0.0012(6)

loop_
_atom_type_symbol
_atom_type_description
_atom_type_scat_dispersion_real
_atom_type_scat_dispersion_imag
_atom_type_scat_source
C C 0.0181 0.0091 'International Tables Vol C Tables 4.2.6.8 and 6.1.1.4'
H H 0.0000 0.0000 'International Tables Vol C Tables 4.2.6.8 and 6.1.1.4'
O O 0.0492 0.0322 'International Tables Vol C Tables 4.2.6.8 and 6.1.1.4'
S S 0.3331 0.5567 'International Tables Vol C Tables 4.2.6.8 and 6.1.1.4'

loop_
_geom_angle_atom_site_label_1
_geom_angle_atom_site_label_2
_geom_angle_atom_site_label_3
_geom_angle
O1 S1 C1 105.53(8)
O1 S1 C7 106.01(8)
C1 S1 C7 96.92(7)
C2 C1 C6 121.30(15)
C2 C1 S1 119.63(15)
C6 C1 S1 118.94(14)
C1 C2 C3 119.00(19)
C1 C2 H2 117.2(16)
C3 C2 H2 123.7(16)
C4 C3 C2 121.1(2)
C4 C3 H3 118.4(16)
C2 C3 H3 120.5(16)
C3 C4 C5 118.59(17)
C3 C4 C19 121.5(2)
C5 C4 C19 119.9(2)
C6 C5 C4 120.9(2)
C6 C5 H5 120.4(15)
C4 C5 H5 118.7(15)
C1 C6 C5 119.14(18)
C1 C6 H6 121.3(16)
C5 C6 H6 119.1(16)
C8 C7 C12 122.23(15)
C8 C7 S1 116.58(12)
C12 C7 S1 121.19(13)
C9 C8 C7 120.00(17)
C9 C8 H8 120.3(15)
C7 C8 H8 119.5(15)
C10 C9 C8 118.92(17)
C10 C9 H9 121.4(13)
C8 C9 H9 119.7(13)
C11 C10 C9 120.55(16)
C11 C10 H10 122.0(14)
C9 C10 H10 117.4(14)
C10 C11 C12 121.77(16)
C10 C11 H11 118.8(16)
C12 C11 H11 119.4(16)
C7 C12 C11 116.38(16)
C7 C12 C13 123.89(15)
C11 C12 C13 119.70(16)
C12 C13 C14 111.39(13)
C12 C13 H13A 110.9(13)
C14 C13 H13A 109.6(12)
C12 C13 H13B 109.9(14)
C14 C13 H13B 106.6(14)
H13A C13 H13B 108.3(17)
O2 C14 C18 109.75(13)
O2 C14 C13 106.12(13)
C18 C14 C13 114.63(13)
O2 C14 H14 107.6(10)
C18 C14 H14 107.9(11)
C13 C14 H14 110.6(11)
C16 C15 O2 125.70(16)
C16 C15 H15 125.7(13)
O2 C15 H15 108.6(13)
C15 C16 C17 119.32(16)
C15 C16 C20 121.82(18)
C17 C16 C20 118.58(17)
O3 C17 C16 122.67(15)
O3 C17 C18 122.45(15)
C16 C17 C18 114.72(16)
C21 C18 C14 113.53(15)
C21 C18 C17 112.54(15)
C14 C18 C17 108.42(13)
C21 C18 H18 110.1(14)
C14 C18 H18 107.7(15)
C17 C18 H18 104.0(14)
C4 C19 H19A 113(2)
C4 C19 H19B 110(3)
H19A C19 H19B 116(4)
C4 C19 H19C 114(3)
H19A C19 H19C 104(3)
H19B C19 H19C 99(4)
C16 C20 H20A 110.4(16)
C16 C20 H20B 110.0(14)
H20A C20 H20B 111(2)
C16 C20 H20C 110.6(19)
H20A C20 H20C 106(2)
H20B C20 H20C 109(2)
C18 C21 H21A 110.6(15)
C18 C21 H21B 110.6(17)
H21A C21 H21B 106(2)
C18 C21 H21C 112.5(15)
H21A C21 H21C 106(2)
H21B C21 H21C 111(2)
C15 O2 C14 113.96(13)

loop_
_geom_bond_atom_site_label_1
_geom_bond_atom_site_label_2
_geom_bond_distance
S1 O1 1.4923(13)
S1 C1 1.7994(15)
S1 C7 1.8110(16)
C1 C2 1.383(3)
C1 C6 1.387(3)
C2 C3 1.394(3)
C2 H2 0.93(3)
C3 C4 1.391(3)
C3 H3 0.97(3)
C4 C5 1.401(3)
C4 C19 1.508(3)
C5 C6 1.389(3)
C5 H5 0.96(3)
C6 H6 0.95(3)
C7 C8 1.387(2)
C7 C12 1.394(2)
C8 C9 1.387(3)
C8 H8 0.99(3)
C9 C10 1.386(3)
C9 H9 0.93(2)
C10 C11 1.382(3)
C10 H10 0.93(2)
C11 C12 1.403(3)
C11 H11 0.92(3)
C12 C13 1.507(2)
C13 C14 1.525(2)
C13 H13A 0.992(19)
C13 H13B 0.96(2)
C14 O2 1.4493(19)
C14 C18 1.520(2)
C14 H14 1.042(19)
C15 C16 1.335(3)
C15 O2 1.351(2)
C15 H15 0.98(2)
C16 C17 1.469(2)
C16 C20 1.507(2)
C17 O3 1.216(2)
C17 C18 1.529(2)
C18 C21 1.518(2)
C18 H18 0.94(2)
C19 H19A 1.01(4)
C19 H19B 0.93(5)
C19 H19C 0.95(5)
C20 H20A 1.02(3)
C20 H20B 0.97(3)
C20 H20C 0.91(3)
C21 H21A 0.96(3)
C21 H21B 0.88(3)
C21 H21C 0.97(2)

loop_
_geom_torsion_atom_site_label_1
_geom_torsion_atom_site_label_2
_geom_torsion_atom_site_label_3
_geom_torsion_atom_site_label_4
_geom_torsion
O1 S1 C1 C2 -146.60(13)
C7 S1 C1 C2 104.61(14)
O1 S1 C1 C6 29.30(15)
C7 S1 C1 C6 -79.49(14)
C6 C1 C2 C3 1.6(2)
S1 C1 C2 C3 177.36(13)
C1 C2 C3 C4 -1.0(3)
C2 C3 C4 C5 -0.6(3)
C2 C3 C4 C19 179.55(19)
C3 C4 C5 C6 1.7(3)
C19 C4 C5 C6 -178.46(19)
C2 C1 C6 C5 -0.5(2)
S1 C1 C6 C5 -176.33(14)
C4 C5 C6 C1 -1.2(3)
O1 S1 C7 C8 -14.84(14)
C1 S1 C7 C8 93.54(13)
O1 S1 C7 C12 164.84(12)
C1 S1 C7 C12 -86.77(14)
C12 C7 C8 C9 2.8(2)
S1 C7 C8 C9 -177.56(13)
C7 C8 C9 C10 0.9(2)
C8 C9 C10 C11 -3.2(3)
C9 C10 C11 C12 2.0(3)
C8 C7 C12 C11 -3.9(2)
S1 C7 C12 C11 176.47(11)
C8 C7 C12 C13 174.29(15)
S1 C7 C12 C13 -5.4(2)
C10 C11 C12 C7 1.5(2)
C10 C11 C12 C13 -176.77(15)
C7 C12 C13 C14 -113.93(17)
C11 C12 C13 C14 64.2(2)
C12 C13 C14 O2 55.51(18)
C12 C13 C14 C18 176.81(14)
O2 C15 C16 C17 -10.2(3)
O2 C15 C16 C20 175.93(17)
C15 C16 C17 O3 -176.49(18)
C20 C16 C17 O3 -2.4(3)
C15 C16 C17 C18 -1.0(2)
C20 C16 C17 C18 173.13(16)
O2 C14 C18 C21 174.80(13)
C13 C14 C18 C21 55.51(19)
O2 C14 C18 C17 -59.34(17)
C13 C14 C18 C17 -178.63(14)
O3 C17 C18 C21 -23.6(2)
C16 C17 C18 C21 160.84(14)
O3 C17 C18 C14 -150.05(16)
C16 C17 C18 C14 34.41(19)
C16 C15 O2 C14 -16.3(2)
C18 C14 O2 C15 51.47(18)
C13 C14 O2 C15 175.85(14)

loop_
_cod_related_entry_id
_cod_related_entry_database
_cod_related_entry_code
1 ChemSpider 21194263
